data_4035134
loop_
_publ_author_name
'Niu, Sheng-Tong'
'Liu, Hui'
'Xu, Yan-Jun'
'Lu, Chong-Dao'

_publ_section_title
;
 Diastereoselective \a-Sulfenylation of N- tert-Butanesulfinyl Imidates.
;
_journal_issue 17
_journal_name_full 'The Journal of organic chemistry'
_journal_page_first 10580
_journal_page_last 10588
_journal_paper_doi 10.1021/acs.joc.8b01403
_journal_volume 83
_journal_year 2018
_chemical_absolute_configuration syn
_chemical_formula_moiety 'C20 H25 N O3 S2'
_chemical_formula_sum 'C20 H25 N O3 S2'
_chemical_formula_weight 391.53
_space_group_crystal_system monoclinic
_space_group_IT_number 5
_space_group_name_Hall 'C 2y'
_space_group_name_H-M_alt 'C 1 2 1'
_atom_sites_solution_hydrogens geom
_atom_sites_solution_primary direct
_audit_creation_date 2018-03-15
_audit_creation_method
;
Olex2 1.2
(compiled 2017.08.10 svn.r3458 for OlexSys, GUI svn.r5381)
;
_cell_angle_alpha 90
_cell_angle_beta 99.959(4)
_cell_angle_gamma 90
_cell_formula_units_Z 4
_cell_length_a 19.9820(10)
_cell_length_b 7.7011(4)
_cell_length_c 13.3717(6)
_cell_measurement_reflns_used 5275
_cell_measurement_temperature 100.00(10)
_cell_measurement_theta_max 29.0170
_cell_measurement_theta_min 2.8280
_cell_volume 2026.68(17)
_computing_cell_refinement 'CrysAlisPro 1.171.38.43f (Rigaku OD, 2015)'
_computing_data_collection 'CrysAlisPro 1.171.38.43f (Rigaku OD, 2015)'
_computing_data_reduction 'CrysAlisPro 1.171.38.43f (Rigaku OD, 2015)'
_computing_molecular_graphics 'Olex2 (Dolomanov et al., 2009)'
_computing_publication_material 'Olex2 (Dolomanov et al., 2009)'
_computing_structure_refinement 'ShelXL (Sheldrick, 2015)'
_computing_structure_solution 'ShelXT (Sheldrick, 2015)'
_diffrn_ambient_environment N~2~
_diffrn_ambient_temperature 100.00(10)
_diffrn_detector 'CCD plate'
_diffrn_detector_area_resol_mean 5.2684
_diffrn_detector_type AtlasS2
_diffrn_measured_fraction_theta_full 0.999
_diffrn_measured_fraction_theta_max 0.999
_diffrn_measurement_details
;
List of Runs (angles in degrees, time in seconds):

  # Type    Start    End  Width  t~exp~   \w     \q     \k     \f   Frames
--------------------------------------------------------------------------
  1  \w    -80.00  15.00   1.00    2.01    --  -11.59 -57.00  60.00   95
  2  \w    -35.00  58.00   1.00    2.01    --  -11.59  57.00-150.00   93
  3  \w    -15.00  76.00   1.00    2.01    --   11.74  77.00 -30.00   91
;
_diffrn_measurement_device 'four-circle diffractometer'
_diffrn_measurement_device_type 'SuperNova, Dual, Cu at zero, AtlasS2'
_diffrn_measurement_method '\w scans'
_diffrn_orient_matrix_type 'CrysAlisPro convention (1999,Acta A55,543-557)'
_diffrn_orient_matrix_UB_11 0.0096568000
_diffrn_orient_matrix_UB_12 -0.0728012000
_diffrn_orient_matrix_UB_13 -0.0267018000
_diffrn_orient_matrix_UB_21 -0.0215328000
_diffrn_orient_matrix_UB_22 0.0288493000
_diffrn_orient_matrix_UB_23 -0.0446839000
_diffrn_orient_matrix_UB_31 0.0272804000
_diffrn_orient_matrix_UB_32 0.0485659000
_diffrn_orient_matrix_UB_33 -0.0135217000
_diffrn_radiation_monochromator mirror
_diffrn_radiation_probe x-ray
_diffrn_radiation_type MoK\a
_diffrn_radiation_wavelength 0.71073
_diffrn_reflns_av_R_equivalents 0.0197
_diffrn_reflns_av_unetI/netI 0.0333
_diffrn_reflns_Laue_measured_fraction_full 0.999
_diffrn_reflns_Laue_measured_fraction_max 0.999
_diffrn_reflns_limit_h_max 20
_diffrn_reflns_limit_h_min -23
_diffrn_reflns_limit_k_max 9
_diffrn_reflns_limit_k_min -9
_diffrn_reflns_limit_l_max 15
_diffrn_reflns_limit_l_min -13
_diffrn_reflns_number 6485
_diffrn_reflns_point_group_measured_fraction_full 0.981
_diffrn_reflns_point_group_measured_fraction_max 0.981
_diffrn_reflns_theta_full 24.991
_diffrn_reflns_theta_max 24.991
_diffrn_reflns_theta_min 2.360
_diffrn_source 'micro-focus sealed X-ray tube'
_diffrn_source_type 'SuperNova (Mo) X-ray Source'
_exptl_absorpt_coefficient_mu 0.282
_exptl_absorpt_correction_T_max 1.00000
_exptl_absorpt_correction_T_min 0.69097
_exptl_absorpt_correction_type multi-scan
_exptl_absorpt_process_details
;
CrysAlisPro 1.171.38.43f (Rigaku Oxford Diffraction, 2015)
Empirical absorption correction using spherical harmonics,
 implemented in SCALE3 ABSPACK scaling algorithm.
;
_exptl_crystal_colour colourless
_exptl_crystal_colour_primary colourless
_exptl_crystal_density_diffrn 1.283
_exptl_crystal_description block
_exptl_crystal_F_000 832
_exptl_crystal_size_max 0.13
_exptl_crystal_size_mid 0.12
_exptl_crystal_size_min 0.11
_refine_diff_density_max 0.187
_refine_diff_density_min -0.211
_refine_diff_density_rms 0.039
_refine_ls_abs_structure_details
;
 Flack x determined using 1489 quotients [(I+)-(I-)]/[(I+)+(I-)]
 (Parsons, Flack and Wagner, Acta Cryst. B69 (2013) 249-259).
;
_refine_ls_abs_structure_Flack 0.00(3)
_refine_ls_extinction_method none
_refine_ls_goodness_of_fit_ref 1.050
_refine_ls_hydrogen_treatment constr
_refine_ls_matrix_type full
_refine_ls_number_parameters 240
_refine_ls_number_reflns 3497
_refine_ls_number_restraints 1
_refine_ls_restrained_S_all 1.050
_refine_ls_R_factor_all 0.0270
_refine_ls_R_factor_gt 0.0260
_refine_ls_shift/su_max 0.000
_refine_ls_shift/su_mean 0.000
_refine_ls_structure_factor_coef Fsqd
_refine_ls_weighting_details 'w=1/[\s^2^(Fo^2^)+(0.0298P)^2^+0.7085P] where P=(Fo^2^+2Fc^2^)/3'
_refine_ls_weighting_scheme calc
_refine_ls_wR_factor_gt 0.0620
_refine_ls_wR_factor_ref 0.0625
_reflns_Friedel_coverage 0.817
_reflns_Friedel_fraction_full 0.960
_reflns_Friedel_fraction_max 0.960
_reflns_number_gt 3413
_reflns_number_total 3497
_reflns_threshold_expression 'I > 2\s(I)'
_cod_data_source_file jo8b01403_si_002.cif
_cod_data_source_block 4c
_cod_original_cell_volume 2026.67(17)
_cod_original_sg_symbol_H-M 'C 2'
_cod_database_code 4035134
_shelx_shelxl_version_number 2017/1
_shelx_space_group_comment
;
The symmetry employed for this shelxl refinement is uniquely defined
by the following loop, which should always be used as a source of
symmetry information in preference to the above space-group names.
They are only intended as comments.
;
_shelx_estimated_absorpt_t_max 0.970
_shelx_estimated_absorpt_t_min 0.964
_reflns_odcompleteness_completeness 99.91
_reflns_odcompleteness_iscentric 1
_reflns_odcompleteness_theta 26.32
_olex2_refinement_description
;
1. Fixed Uiso
 At 1.2 times of:
  All C(H) groups
 At 1.5 times of:
  All C(H,H,H) groups
2.a Ternary CH refined with riding coordinates:
 C7(H7)
2.b Aromatic/amide H refined with riding coordinates:
 C20(H20), C6(H6), C2(H2), C16(H16), C19(H19), C17(H17), C5(H5), C18(H18),
 C3(H3)
2.c Idealised Me refined as rotating group:
 C13(H13A,H13B,H13C), C9(H9A,H9B,H9C), C12(H12A,H12B,H12C), C14(H14A,H14B,
 H14C), C11(H11A,H11B,H11C)
;
_olex2_date_sample_data_collection 2018-03-15
_olex2_submission_special_instructions 'No special instructions were received'
_oxdiff_exptl_absorpt_empirical_details
;
Empirical correction (ABSPACK) includes:
- Absorption correction using spherical harmonics
- Frame scaling
- Detector area scaling
;
_oxdiff_exptl_absorpt_empirical_full_max 1.284
_oxdiff_exptl_absorpt_empirical_full_min 0.540

loop_
_space_group_symop_operation_xyz
'x, y, z'
'-x, y, -z'
'x+1/2, y+1/2, z'
'-x+1/2, y+1/2, -z'

loop_
_atom_site_label
_atom_site_type_symbol
_atom_site_fract_x
_atom_site_fract_y
_atom_site_fract_z
_atom_site_U_iso_or_equiv
_atom_site_adp_type
_atom_site_occupancy
_atom_site_site_symmetry_order
_atom_site_calc_flag
_atom_site_refinement_flags_posn
S2 S 0.34432(3) 0.56261(8) 0.14329(4) 0.01381(15) Uani 1 1 d .
S1 S 0.47688(3) 0.12809(8) 0.34247(4) 0.01696(16) Uani 1 1 d .
O2 O 0.48961(8) 0.5006(2) 0.36856(13) 0.0177(4) Uani 1 1 d .
O1 O 0.18081(8) 0.2626(3) 0.48626(13) 0.0234(4) Uani 1 1 d .
O3 O 0.35696(9) 0.4106(2) 0.08000(14) 0.0191(4) Uani 1 1 d .
N1 N 0.41167(9) 0.5965(3) 0.23695(14) 0.0140(5) Uani 1 1 d .
C1 C 0.35264(12) 0.2723(3) 0.35020(18) 0.0146(5) Uani 1 1 d .
C20 C 0.60048(12) 0.0810(4) 0.28969(19) 0.0204(6) Uani 1 1 d .
H20 H 0.609892 0.019125 0.350217 0.025 Uiso 1 1 calc R
C7 C 0.41180(12) 0.2855(3) 0.29256(18) 0.0138(5) Uani 1 1 d .
H7 H 0.394674 0.254895 0.221621 0.017 Uiso 1 1 calc R
C4 C 0.23956(12) 0.2651(4) 0.44702(19) 0.0174(6) Uani 1 1 d .
C8 C 0.43671(12) 0.4718(3) 0.29444(19) 0.0140(5) Uani 1 1 d .
C6 C 0.35976(12) 0.3018(4) 0.45374(19) 0.0176(6) Uani 1 1 d .
H6 H 0.402623 0.323965 0.491172 0.021 Uiso 1 1 calc R
C2 C 0.28782(12) 0.2371(4) 0.29613(19) 0.0182(6) Uani 1 1 d .
H2 H 0.282247 0.216439 0.226659 0.022 Uiso 1 1 calc R
C15 C 0.53640(12) 0.1547(4) 0.25892(18) 0.0168(5) Uani 1 1 d .
C10 C 0.35758(12) 0.7570(4) 0.06909(18) 0.0158(5) Uani 1 1 d .
C13 C 0.42957(13) 0.7620(4) 0.0471(2) 0.0249(7) Uani 1 1 d .
H13A H 0.460932 0.777881 0.109444 0.037 Uiso 1 1 calc GR
H13B H 0.433922 0.856676 0.001940 0.037 Uiso 1 1 calc GR
H13C H 0.439403 0.654791 0.016044 0.037 Uiso 1 1 calc GR
C16 C 0.52252(13) 0.2431(4) 0.16747(18) 0.0218(6) Uani 1 1 d .
H16 H 0.479436 0.288942 0.145340 0.026 Uiso 1 1 calc R
C9 C 0.51983(14) 0.6717(4) 0.3722(2) 0.0263(7) Uani 1 1 d .
H9A H 0.530161 0.700380 0.306634 0.039 Uiso 1 1 calc GR
H9B H 0.560865 0.672895 0.421582 0.039 Uiso 1 1 calc GR
H9C H 0.488529 0.755443 0.390661 0.039 Uiso 1 1 calc GR
C19 C 0.65022(13) 0.1006(4) 0.2294(2) 0.0241(6) Uani 1 1 d .
H19 H 0.692829 0.050935 0.249773 0.029 Uiso 1 1 calc R
C17 C 0.57302(13) 0.2633(4) 0.1088(2) 0.0251(6) Uani 1 1 d .
H17 H 0.563765 0.324823 0.048128 0.030 Uiso 1 1 calc R
C5 C 0.30366(13) 0.2986(4) 0.50237(19) 0.0190(6) Uani 1 1 d .
H5 H 0.309059 0.318900 0.571860 0.023 Uiso 1 1 calc R
C12 C 0.30617(13) 0.7393(4) -0.02865(19) 0.0211(6) Uani 1 1 d .
H12A H 0.315953 0.636526 -0.064135 0.032 Uiso 1 1 calc GR
H12B H 0.308903 0.839122 -0.070738 0.032 Uiso 1 1 calc GR
H12C H 0.261245 0.731026 -0.012706 0.032 Uiso 1 1 calc GR
C18 C 0.63682(14) 0.1930(4) 0.1398(2) 0.0246(6) Uani 1 1 d .
H18 H 0.670510 0.207747 0.100457 0.030 Uiso 1 1 calc R
C3 C 0.23220(12) 0.2323(4) 0.34354(19) 0.0198(6) Uani 1 1 d .
H3 H 0.189530 0.207198 0.306362 0.024 Uiso 1 1 calc R
C14 C 0.18587(15) 0.2836(5) 0.5934(2) 0.0306(7) Uani 1 1 d .
H14A H 0.141164 0.285023 0.610518 0.046 Uiso 1 1 calc GR
H14B H 0.208500 0.391032 0.613952 0.046 Uiso 1 1 calc GR
H14C H 0.211367 0.188858 0.627711 0.046 Uiso 1 1 calc GR
C11 C 0.34127(15) 0.9139(4) 0.1303(2) 0.0236(6) Uani 1 1 d .
H11A H 0.296147 0.902520 0.145080 0.035 Uiso 1 1 calc GR
H11B H 0.344146 1.017854 0.091593 0.035 Uiso 1 1 calc GR
H11C H 0.373252 0.920153 0.192622 0.035 Uiso 1 1 calc GR

loop_
_atom_site_aniso_label
_atom_site_aniso_U_11
_atom_site_aniso_U_22
_atom_site_aniso_U_33
_atom_site_aniso_U_23
_atom_site_aniso_U_13
_atom_site_aniso_U_12
S2 0.0129(3) 0.0144(3) 0.0136(3) 0.0012(3) 0.0005(2) -0.0003(2)
S1 0.0195(3) 0.0145(3) 0.0172(3) 0.0042(3) 0.0043(2) 0.0038(3)
O2 0.0177(9) 0.0153(10) 0.0175(9) 0.0012(8) -0.0041(7) -0.0022(7)
O1 0.0169(9) 0.0332(12) 0.0212(10) 0.0010(9) 0.0061(7) -0.0013(8)
O3 0.0231(10) 0.0159(10) 0.0166(10) -0.0017(8) -0.0015(7) 0.0003(8)
N1 0.0134(10) 0.0142(13) 0.0139(10) -0.0005(9) 0.0009(7) -0.0005(8)
C1 0.0170(12) 0.0100(14) 0.0171(12) 0.0021(11) 0.0034(9) 0.0004(10)
C20 0.0212(13) 0.0184(16) 0.0201(13) -0.0007(12) -0.0008(9) 0.0001(12)
C7 0.0145(12) 0.0137(15) 0.0125(12) 0.0026(11) 0.0006(9) 0.0029(10)
C4 0.0176(13) 0.0130(14) 0.0223(14) 0.0035(11) 0.0051(10) 0.0014(11)
C8 0.0145(12) 0.0155(15) 0.0128(12) -0.0008(11) 0.0048(9) 0.0021(10)
C6 0.0147(13) 0.0186(15) 0.0179(13) 0.0006(11) -0.0014(10) -0.0018(10)
C2 0.0221(13) 0.0182(15) 0.0135(12) 0.0007(12) 0.0007(10) 0.0004(11)
C15 0.0196(13) 0.0137(15) 0.0172(12) -0.0021(11) 0.0036(9) 0.0006(11)
C10 0.0163(13) 0.0162(14) 0.0145(12) 0.0036(11) 0.0013(9) 0.0003(11)
C13 0.0207(14) 0.0310(18) 0.0230(14) 0.0096(14) 0.0035(11) -0.0035(13)
C16 0.0208(13) 0.0248(16) 0.0199(13) 0.0028(12) 0.0042(10) 0.0064(12)
C9 0.0253(15) 0.0217(17) 0.0276(14) 0.0018(13) -0.0077(11) -0.0075(12)
C19 0.0176(13) 0.0255(17) 0.0289(15) -0.0040(13) 0.0028(10) 0.0041(12)
C17 0.0277(15) 0.0286(17) 0.0203(14) 0.0044(14) 0.0077(11) 0.0034(13)
C5 0.0227(14) 0.0199(16) 0.0141(13) 0.0007(11) 0.0026(10) -0.0007(11)
C12 0.0226(13) 0.0223(16) 0.0170(13) 0.0036(12) -0.0003(10) 0.0006(12)
C18 0.0238(15) 0.0271(17) 0.0250(14) -0.0048(13) 0.0096(11) -0.0019(12)
C3 0.0146(12) 0.0212(16) 0.0218(13) -0.0007(12) -0.0018(10) -0.0013(11)
C14 0.0278(16) 0.043(2) 0.0238(15) -0.0027(14) 0.0127(11) -0.0062(14)
C11 0.0293(16) 0.0154(15) 0.0238(15) 0.0015(12) -0.0024(12) 0.0023(12)

loop_
_atom_type_symbol
_atom_type_description
_atom_type_scat_dispersion_real
_atom_type_scat_dispersion_imag
_atom_type_scat_source
C C 0.0033 0.0016 'International Tables Vol C Tables 4.2.6.8 and 6.1.1.4'
H H 0.0000 0.0000 'International Tables Vol C Tables 4.2.6.8 and 6.1.1.4'
N N 0.0061 0.0033 'International Tables Vol C Tables 4.2.6.8 and 6.1.1.4'
O O 0.0106 0.0060 'International Tables Vol C Tables 4.2.6.8 and 6.1.1.4'
S S 0.1246 0.1234 'International Tables Vol C Tables 4.2.6.8 and 6.1.1.4'

loop_
_geom_angle_atom_site_label_1
_geom_angle_atom_site_label_2
_geom_angle_atom_site_label_3
_geom_angle
O3 S2 N1 110.48(10)
O3 S2 C10 106.15(10)
N1 S2 C10 95.94(11)
C15 S1 C7 101.90(11)
C8 O2 C9 116.6(2)
C4 O1 C14 117.9(2)
C8 N1 S2 120.54(18)
C6 C1 C7 122.7(2)
C6 C1 C2 118.3(2)
C2 C1 C7 118.9(2)
C15 C20 H20 120.1
C19 C20 H20 120.1
C19 C20 C15 119.7(2)
S1 C7 H7 107.6
C1 C7 S1 109.77(16)
C1 C7 H7 107.6
C8 C7 S1 114.37(17)
C8 C7 C1 109.6(2)
C8 C7 H7 107.6
O1 C4 C5 124.9(2)
O1 C4 C3 115.5(2)
C5 C4 C3 119.6(2)
O2 C8 C7 112.6(2)
N1 C8 O2 119.9(2)
N1 C8 C7 127.4(2)
C1 C6 H6 119.6
C1 C6 C5 120.8(2)
C5 C6 H6 119.6
C1 C2 H2 119.4
C3 C2 C1 121.3(2)
C3 C2 H2 119.4
C20 C15 S1 116.54(19)
C16 C15 S1 123.88(19)
C16 C15 C20 119.6(2)
C13 C10 S2 110.79(18)
C13 C10 C12 110.9(2)
C13 C10 C11 112.4(2)
C12 C10 S2 104.56(18)
C12 C10 C11 110.9(2)
C11 C10 S2 106.93(17)
C10 C13 H13A 109.5
C10 C13 H13B 109.5
C10 C13 H13C 109.5
H13A C13 H13B 109.5
H13A C13 H13C 109.5
H13B C13 H13C 109.5
C15 C16 H16 120.0
C15 C16 C17 119.9(2)
C17 C16 H16 120.0
O2 C9 H9A 109.5
O2 C9 H9B 109.5
O2 C9 H9C 109.5
H9A C9 H9B 109.5
H9A C9 H9C 109.5
H9B C9 H9C 109.5
C20 C19 H19 119.7
C18 C19 C20 120.5(2)
C18 C19 H19 119.7
C16 C17 H17 119.7
C18 C17 C16 120.6(3)
C18 C17 H17 119.7
C4 C5 C6 119.9(2)
C4 C5 H5 120.1
C6 C5 H5 120.1
C10 C12 H12A 109.5
C10 C12 H12B 109.5
C10 C12 H12C 109.5
H12A C12 H12B 109.5
H12A C12 H12C 109.5
H12B C12 H12C 109.5
C19 C18 C17 119.5(2)
C19 C18 H18 120.2
C17 C18 H18 120.2
C4 C3 H3 120.0
C2 C3 C4 120.1(2)
C2 C3 H3 120.0
O1 C14 H14A 109.5
O1 C14 H14B 109.5
O1 C14 H14C 109.5
H14A C14 H14B 109.5
H14A C14 H14C 109.5
H14B C14 H14C 109.5
C10 C11 H11A 109.5
C10 C11 H11B 109.5
C10 C11 H11C 109.5
H11A C11 H11B 109.5
H11A C11 H11C 109.5
H11B C11 H11C 109.5

loop_
_geom_bond_atom_site_label_1
_geom_bond_atom_site_label_2
_geom_bond_distance
S2 O3 1.4914(19)
S2 N1 1.6926(19)
S2 C10 1.840(3)
S1 C7 1.818(2)
S1 C15 1.779(2)
O2 C8 1.337(3)
O2 C9 1.447(3)
O1 C4 1.366(3)
O1 C14 1.428(3)
N1 C8 1.277(3)
C1 C7 1.522(3)
C1 C6 1.386(3)
C1 C2 1.397(3)
C20 H20 0.9300
C20 C15 1.396(4)
C20 C19 1.391(3)
C7 H7 0.9800
C7 C8 1.517(4)
C4 C5 1.388(4)
C4 C3 1.389(3)
C6 H6 0.9300
C6 C5 1.390(3)
C2 H2 0.9300
C2 C3 1.372(3)
C15 C16 1.385(4)
C10 C13 1.518(3)
C10 C12 1.522(3)
C10 C11 1.526(4)
C13 H13A 0.9600
C13 H13B 0.9600
C13 H13C 0.9600
C16 H16 0.9300
C16 C17 1.390(3)
C9 H9A 0.9600
C9 H9B 0.9600
C9 H9C 0.9600
C19 H19 0.9300
C19 C18 1.380(4)
C17 H17 0.9300
C17 C18 1.381(4)
C5 H5 0.9300
C12 H12A 0.9600
C12 H12B 0.9600
C12 H12C 0.9600
C18 H18 0.9300
C3 H3 0.9300
C14 H14A 0.9600
C14 H14B 0.9600
C14 H14C 0.9600
C11 H11A 0.9600
C11 H11B 0.9600
C11 H11C 0.9600

loop_
_geom_torsion_atom_site_label_1
_geom_torsion_atom_site_label_2
_geom_torsion_atom_site_label_3
_geom_torsion_atom_site_label_4
_geom_torsion
S2 N1 C8 O2 -179.54(16)
S2 N1 C8 C7 -2.0(3)
S1 C7 C8 O2 -27.8(3)
S1 C7 C8 N1 154.4(2)
S1 C15 C16 C17 177.5(2)
O1 C4 C5 C6 -178.5(3)
O1 C4 C3 C2 178.0(3)
O3 S2 N1 C8 -50.5(2)
O3 S2 C10 C13 -60.1(2)
O3 S2 C10 C12 59.49(18)
O3 S2 C10 C11 177.12(17)
N1 S2 C10 C13 53.25(19)
N1 S2 C10 C12 172.83(17)
N1 S2 C10 C11 -69.53(18)
C1 C7 C8 O2 96.0(2)
C1 C7 C8 N1 -81.8(3)
C1 C6 C5 C4 0.2(4)
C1 C2 C3 C4 0.8(4)
C20 C15 C16 C17 -2.3(4)
C20 C19 C18 C17 -1.4(4)
C7 S1 C15 C20 165.8(2)
C7 S1 C15 C16 -14.1(3)
C7 C1 C6 C5 176.1(2)
C7 C1 C2 C3 -176.7(2)
C6 C1 C7 S1 61.0(3)
C6 C1 C7 C8 -65.4(3)
C6 C1 C2 C3 0.3(4)
C2 C1 C7 S1 -122.1(2)
C2 C1 C7 C8 111.5(3)
C2 C1 C6 C5 -0.8(4)
C15 S1 C7 C1 175.63(17)
C15 S1 C7 C8 -60.7(2)
C15 C20 C19 C18 0.3(4)
C15 C16 C17 C18 1.3(4)
C10 S2 N1 C8 -160.18(19)
C16 C17 C18 C19 0.5(4)
C9 O2 C8 N1 -6.1(3)
C9 O2 C8 C7 176.0(2)
C19 C20 C15 S1 -178.3(2)
C19 C20 C15 C16 1.5(4)
C5 C4 C3 C2 -1.5(4)
C3 C4 C5 C6 1.0(4)
C14 O1 C4 C5 -4.8(4)
C14 O1 C4 C3 175.8(3)
